data_7112584
loop_
_publ_author_name
'Spencer, John'
'Amin, Jahangir'
'Boddiboyena, Ramesh'
'Packham, Graham'
'Cavell, Breeze E.'
'Syed Alwi, Sharifah S.'
'Paranal, Ronald M.'
'Heightman, Tom D.'
'Wang, Minghua'
'Marsden, Brian'
'Coxhead, Peter'
'Guille, Matthew'
'Tizzard, Graham J.'
'Coles, Simon J.'
'Bradner., James E.'

_publ_section_title
;
 Click JAHAs: conformationally restricted ferrocene-based histone
 deacetylase inhibitors
;
_journal_issue 1
_journal_name_full MedChemComm
_journal_page_first 61
_journal_paper_doi 10.1039/c1md00203a
_journal_volume 3
_journal_year 2012
_chemical_formula_moiety 'C21 H27 Fe N3 O2'
_chemical_formula_sum 'C21 H27 Fe N3 O2'
_chemical_formula_weight 409.31
_chemical_name_systematic
;
?
;
_space_group_IT_number 15
_symmetry_cell_setting monoclinic
_symmetry_space_group_name_Hall '-C 2yc'
_symmetry_space_group_name_H-M 'C 1 2/c 1'
_atom_sites_solution_hydrogens geom
_atom_sites_solution_primary direct
_atom_sites_solution_secondary difmap
_audit_creation_method SHELXL-97
_cell_angle_alpha 90.00
_cell_angle_beta 94.098(6)
_cell_angle_gamma 90.00
_cell_formula_units_Z 8
_cell_length_a 51.309(6)
_cell_length_b 7.2426(10)
_cell_length_c 10.7246(12)
_cell_measurement_reflns_used 48039
_cell_measurement_temperature 120(2)
_cell_measurement_theta_max 27.48
_cell_measurement_theta_min 2.91
_cell_volume 3975.2(8)
_computing_cell_refinement 'DENZO (Otwinowski & Minor, 1997) & COLLECT (Hooft, R.W.W., 1998)'
_computing_data_collection 'COLLECT (Hooft, R.W.W., 1998)'
_computing_data_reduction 'DENZO (Otwinowski & Minor, 1997) & COLLECT (Hooft, R.W.W., 1998)'
_computing_molecular_graphics 'OLEX2 (Dolomanov, Bourhis, Gildea, Howard & Puschmann, 2009)'
_computing_publication_material 'WINGX (Farrugia, 1998)'
_computing_structure_refinement 'SHELXL-97 (Sheldrick, 1997)'
_computing_structure_solution 'SHELXS-97 (Sheldrick, 1997)'
_diffrn_ambient_temperature 120(2)
_diffrn_detector_area_resol_mean 9.091
_diffrn_measured_fraction_theta_full 0.951
_diffrn_measured_fraction_theta_max 0.951
_diffrn_measurement_device_type 'Bruker-Nonius CCD camera on \k-goniostat'
_diffrn_measurement_method '\f & \w scans to fill the asymmetric unit'
_diffrn_radiation_monochromator graphite
_diffrn_radiation_source 'Bruker Nonius FR591 Rotating Anode'
_diffrn_radiation_type MoK\a
_diffrn_radiation_wavelength 0.71073
_diffrn_reflns_av_R_equivalents 0.1113
_diffrn_reflns_av_sigmaI/netI 0.1023
_diffrn_reflns_limit_h_max 60
_diffrn_reflns_limit_h_min -60
_diffrn_reflns_limit_k_max 8
_diffrn_reflns_limit_k_min -8
_diffrn_reflns_limit_l_max 12
_diffrn_reflns_limit_l_min -12
_diffrn_reflns_number 16878
_diffrn_reflns_theta_full 25.00
_diffrn_reflns_theta_max 25.00
_diffrn_reflns_theta_min 3.06
_diffrn_standards_number 0
_exptl_absorpt_coefficient_mu 0.779
_exptl_absorpt_correction_T_max 0.9695
_exptl_absorpt_correction_T_min 0.7614
_exptl_absorpt_correction_type multi-scan
_exptl_absorpt_process_details 'SADABS 2007/2 (Sheldrick, G.M., 2007)'
_exptl_crystal_colour yellow
_exptl_crystal_density_diffrn 1.368
_exptl_crystal_density_method 'not measured'
_exptl_crystal_description plate
_exptl_crystal_F_000 1728
_exptl_crystal_size_max 0.37
_exptl_crystal_size_mid 0.16
_exptl_crystal_size_min 0.04
_refine_diff_density_max 1.112
_refine_diff_density_min -0.454
_refine_diff_density_rms 0.111
_refine_ls_extinction_method none
_refine_ls_goodness_of_fit_ref 1.046
_refine_ls_hydrogen_treatment constr
_refine_ls_matrix_type full
_refine_ls_number_parameters 245
_refine_ls_number_reflns 3341
_refine_ls_number_restraints 0
_refine_ls_restrained_S_all 1.046
_refine_ls_R_factor_all 0.1332
_refine_ls_R_factor_gt 0.0816
_refine_ls_shift/su_max 0.000
_refine_ls_shift/su_mean 0.000
_refine_ls_structure_factor_coef Fsqd
_refine_ls_weighting_details 'calc w=1/[\s^2^(Fo^2^)+(0.0957P)^2^+29.5003P] where P=(Fo^2^+2Fc^2^)/3'
_refine_ls_weighting_scheme calc
_refine_ls_wR_factor_gt 0.1966
_refine_ls_wR_factor_ref 0.2289
_reflns_number_gt 2150
_reflns_number_total 3341
_reflns_threshold_expression >2\s(I)
_cod_data_source_file c1md00203a.txt
_cod_data_source_block 2010src0948a
_cod_original_sg_symbol_H-M 'C 2/c'
_cod_database_code 7112584

loop_
_symmetry_equiv_pos_as_xyz
'x, y, z'
'-x, y, -z+1/2'
'x+1/2, y+1/2, z'
'-x+1/2, y+1/2, -z+1/2'
'-x, -y, -z'
'x, -y, z-1/2'
'-x+1/2, -y+1/2, -z'
'x+1/2, -y+1/2, z-1/2'

loop_
_atom_site_label
_atom_site_type_symbol
_atom_site_fract_x
_atom_site_fract_y
_atom_site_fract_z
_atom_site_U_iso_or_equiv
_atom_site_adp_type
_atom_site_occupancy
_atom_site_symmetry_multiplicity
_atom_site_calc_flag
_atom_site_refinement_flags
C1 C 0.06440(14) -0.0279(9) 0.2221(6) 0.0377(17) Uani 1 1 d .
H1 H 0.0734 -0.1019 0.1659 0.045 Uiso 1 1 calc R
C2 C 0.03706(14) -0.0262(9) 0.2332(6) 0.0357(17) Uani 1 1 d .
H2 H 0.0245 -0.0980 0.1856 0.043 Uiso 1 1 calc R
C3 C 0.03186(15) 0.1037(9) 0.3294(6) 0.0375(17) Uani 1 1 d .
H3 H 0.0152 0.1335 0.3573 0.045 Uiso 1 1 calc R
C4 C 0.05589(16) 0.1783(11) 0.3743(6) 0.0455(19) Uani 1 1 d .
H4 H 0.0582 0.2682 0.4386 0.055 Uiso 1 1 calc R
C5 C 0.07608(14) 0.0998(10) 0.3096(6) 0.0403(18) Uani 1 1 d .
H5 H 0.0942 0.1272 0.3222 0.048 Uiso 1 1 calc R
C6 C 0.05865(13) 0.3090(9) 0.0124(6) 0.0319(16) Uani 1 1 d .
H6 H 0.0677 0.2357 -0.0440 0.038 Uiso 1 1 calc R
C7 C 0.03136(15) 0.3135(9) 0.0198(6) 0.0392(18) Uani 1 1 d .
H7 H 0.0188 0.2456 -0.0311 0.047 Uiso 1 1 calc R
C8 C 0.02593(14) 0.4395(10) 0.1183(7) 0.0397(18) Uani 1 1 d .
H8 H 0.0091 0.4698 0.1443 0.048 Uiso 1 1 calc R
C9 C 0.04992(14) 0.5095(9) 0.1691(6) 0.0343(16) Uani 1 1 d .
H9 H 0.0520 0.5946 0.2365 0.041 Uiso 1 1 calc R
C10 C 0.07072(13) 0.4336(9) 0.1043(6) 0.0325(16) Uani 1 1 d .
C11 C 0.09869(13) 0.4659(9) 0.1265(6) 0.0330(16) Uani 1 1 d .
C12 C 0.11328(14) 0.5095(9) 0.2344(6) 0.0372(17) Uani 1 1 d .
H12 H 0.1072 0.5276 0.3152 0.045 Uiso 1 1 calc R
C13 C 0.16170(13) 0.5729(10) 0.2810(6) 0.0409(18) Uani 1 1 d .
H13A H 0.1579 0.5623 0.3699 0.049 Uiso 1 1 calc R
H13B H 0.1661 0.7034 0.2648 0.049 Uiso 1 1 calc R
C14 C 0.18522(13) 0.4525(11) 0.2579(7) 0.0434(18) Uani 1 1 d .
H14A H 0.1902 0.4703 0.1713 0.052 Uiso 1 1 calc R
H14B H 0.1808 0.3208 0.2688 0.052 Uiso 1 1 calc R
C15 C 0.20809(13) 0.5063(11) 0.3510(6) 0.0420(18) Uani 1 1 d .
H15A H 0.2100 0.6424 0.3511 0.050 Uiso 1 1 calc R
H15B H 0.2039 0.4682 0.4360 0.050 Uiso 1 1 calc R
C16 C 0.23385(14) 0.4207(11) 0.3223(7) 0.0428(18) Uani 1 1 d .
H16A H 0.2377 0.4546 0.2361 0.051 Uiso 1 1 calc R
H16B H 0.2323 0.2846 0.3259 0.051 Uiso 1 1 calc R
C17 C 0.25631(14) 0.4819(11) 0.4121(7) 0.0456(19) Uani 1 1 d .
H17A H 0.2528 0.4418 0.4976 0.055 Uiso 1 1 calc R
H17B H 0.2572 0.6184 0.4121 0.055 Uiso 1 1 calc R
C18 C 0.28266(14) 0.4052(11) 0.3801(7) 0.0433(18) Uani 1 1 d .
H18A H 0.2815 0.2688 0.3763 0.052 Uiso 1 1 calc R
H18B H 0.2864 0.4497 0.2960 0.052 Uiso 1 1 calc R
C19 C 0.30489(14) 0.4573(10) 0.4707(7) 0.0402(18) Uani 1 1 d .
C20 C 0.35108(14) 0.4892(13) 0.4984(7) 0.053(2) Uani 1 1 d .
H20A H 0.3542 0.3976 0.5664 0.063 Uiso 1 1 calc R
H20B H 0.3490 0.6124 0.5365 0.063 Uiso 1 1 calc R
C21 C 0.37331(14) 0.4906(12) 0.4179(8) 0.054(2) Uani 1 1 d .
H21A H 0.3770 0.3643 0.3917 0.081 Uiso 1 1 calc R
H21B H 0.3888 0.5416 0.4647 0.081 Uiso 1 1 calc R
H21C H 0.3689 0.5670 0.3440 0.081 Uiso 1 1 calc R
N1 N 0.13804(11) 0.5211(8) 0.2012(5) 0.0364(14) Uani 1 1 d .
N2 N 0.13935(12) 0.4891(9) 0.0775(5) 0.0438(15) Uani 1 1 d .
N3 N 0.11523(12) 0.4544(9) 0.0321(5) 0.0440(15) Uani 1 1 d .
O1 O 0.30292(10) 0.5091(8) 0.5772(5) 0.0564(15) Uani 1 1 d .
O2 O 0.32784(9) 0.4412(7) 0.4209(4) 0.0478(13) Uani 1 1 d .
Fe1 Fe 0.049808(19) 0.23137(13) 0.18814(8) 0.0337(4) Uani 1 1 d .

loop_
_atom_site_aniso_label
_atom_site_aniso_U_11
_atom_site_aniso_U_22
_atom_site_aniso_U_33
_atom_site_aniso_U_23
_atom_site_aniso_U_13
_atom_site_aniso_U_12
C1 0.047(5) 0.024(4) 0.040(4) 0.005(3) -0.003(3) 0.001(3)
C2 0.040(5) 0.032(4) 0.034(4) 0.002(3) 0.000(3) -0.005(3)
C3 0.046(5) 0.036(4) 0.031(4) 0.014(3) 0.007(3) 0.002(3)
C4 0.059(5) 0.046(4) 0.030(4) 0.004(4) -0.003(4) 0.003(4)
C5 0.034(4) 0.046(4) 0.039(4) 0.017(4) -0.009(3) -0.004(3)
C6 0.043(4) 0.031(4) 0.021(3) -0.003(3) -0.001(3) 0.001(3)
C7 0.052(5) 0.031(4) 0.032(4) 0.003(3) -0.013(3) 0.004(3)
C8 0.035(4) 0.037(4) 0.046(4) 0.003(4) -0.005(3) 0.006(3)
C9 0.054(5) 0.027(3) 0.021(3) 0.003(3) -0.005(3) 0.002(3)
C10 0.035(4) 0.034(4) 0.028(3) 0.009(3) -0.003(3) 0.000(3)
C11 0.040(4) 0.032(4) 0.027(4) 0.000(3) -0.001(3) -0.002(3)
C12 0.042(5) 0.037(4) 0.034(4) 0.005(3) 0.006(3) 0.000(3)
C13 0.037(4) 0.047(4) 0.039(4) -0.001(3) 0.005(3) -0.005(3)
C14 0.034(4) 0.049(5) 0.049(4) 0.002(4) 0.008(4) 0.002(4)
C15 0.038(4) 0.052(5) 0.036(4) -0.001(4) 0.007(3) 0.000(4)
C16 0.039(4) 0.047(4) 0.042(4) 0.004(4) -0.003(3) 0.000(4)
C17 0.041(5) 0.048(4) 0.048(4) -0.001(4) 0.005(4) 0.005(4)
C18 0.040(5) 0.052(5) 0.037(4) 0.002(4) 0.001(3) 0.001(4)
C19 0.036(5) 0.042(4) 0.042(4) 0.003(4) 0.002(4) 0.001(3)
C20 0.039(5) 0.074(6) 0.044(4) -0.003(4) 0.003(4) -0.006(4)
C21 0.037(5) 0.062(5) 0.062(5) -0.005(4) 0.001(4) -0.009(4)
N1 0.037(4) 0.042(3) 0.030(3) 0.002(3) 0.001(3) 0.001(3)
N2 0.042(4) 0.057(4) 0.032(3) -0.001(3) 0.001(3) -0.003(3)
N3 0.047(4) 0.052(4) 0.034(3) 0.001(3) 0.008(3) -0.005(3)
O1 0.045(3) 0.085(4) 0.040(3) -0.012(3) 0.002(3) -0.003(3)
O2 0.029(3) 0.066(4) 0.048(3) -0.008(3) 0.000(2) 0.001(3)
Fe1 0.0395(6) 0.0321(6) 0.0290(6) 0.0022(4) -0.0011(4) 0.0013(5)

loop_
_atom_type_symbol
_atom_type_description
_atom_type_scat_dispersion_real
_atom_type_scat_dispersion_imag
_atom_type_scat_source
C C 0.0033 0.0016 'International Tables Vol C Tables 4.2.6.8 and 6.1.1.4'
H H 0.0000 0.0000 'International Tables Vol C Tables 4.2.6.8 and 6.1.1.4'
N N 0.0061 0.0033 'International Tables Vol C Tables 4.2.6.8 and 6.1.1.4'
O O 0.0106 0.0060 'International Tables Vol C Tables 4.2.6.8 and 6.1.1.4'
Fe Fe 0.3463 0.8444 'International Tables Vol C Tables 4.2.6.8 and 6.1.1.4'

loop_
_geom_angle_atom_site_label_1
_geom_angle_atom_site_label_2
_geom_angle_atom_site_label_3
_geom_angle
C2 C1 C5 108.2(6)
C2 C1 Fe1 69.8(4)
C5 C1 Fe1 69.6(4)
C2 C1 H1 125.9
C5 C1 H1 125.9
Fe1 C1 H1 126.3
C1 C2 C3 107.6(6)
C1 C2 Fe1 69.7(4)
C3 C2 Fe1 69.6(4)
C1 C2 H2 126.2
C3 C2 H2 126.2
Fe1 C2 H2 126.1
C4 C3 C2 107.2(6)
C4 C3 Fe1 69.4(4)
C2 C3 Fe1 69.4(4)
C4 C3 H3 126.4
C2 C3 H3 126.4
Fe1 C3 H3 126.3
C3 C4 C5 109.6(7)
C3 C4 Fe1 70.5(4)
C5 C4 Fe1 70.1(4)
C3 C4 H4 125.2
C5 C4 H4 125.2
Fe1 C4 H4 125.8
C4 C5 C1 107.4(6)
C4 C5 Fe1 69.5(4)
C1 C5 Fe1 69.8(4)
C4 C5 H5 126.3
C1 C5 H5 126.3
Fe1 C5 H5 125.9
C7 C6 C10 109.1(6)
C7 C6 Fe1 70.6(4)
C10 C6 Fe1 69.9(3)
C7 C6 H6 125.5
C10 C6 H6 125.5
Fe1 C6 H6 125.6
C6 C7 C8 107.6(6)
C6 C7 Fe1 69.3(4)
C8 C7 Fe1 69.0(4)
C6 C7 H7 126.2
C8 C7 H7 126.2
Fe1 C7 H7 127.0
C9 C8 C7 107.7(6)
C9 C8 Fe1 68.9(4)
C7 C8 Fe1 70.1(4)
C9 C8 H8 126.2
C7 C8 H8 126.2
Fe1 C8 H8 126.4
C8 C9 C10 109.7(6)
C8 C9 Fe1 70.8(4)
C10 C9 Fe1 70.9(4)
C8 C9 H9 125.1
C10 C9 H9 125.1
Fe1 C9 H9 124.7
C9 C10 C6 105.9(6)
C9 C10 C11 128.5(6)
C6 C10 C11 125.6(6)
C9 C10 Fe1 68.3(4)
C6 C10 Fe1 69.0(4)
C11 C10 Fe1 125.5(4)
C12 C11 N3 108.0(6)
C12 C11 C10 130.4(6)
N3 C11 C10 121.6(6)
N1 C12 C11 105.1(6)
N1 C12 H12 127.5
C11 C12 H12 127.5
N1 C13 C14 112.7(6)
N1 C13 H13A 109.0
C14 C13 H13A 109.0
N1 C13 H13B 109.0
C14 C13 H13B 109.0
H13A C13 H13B 107.8
C13 C14 C15 109.0(6)
C13 C14 H14A 109.9
C15 C14 H14A 109.9
C13 C14 H14B 109.9
C15 C14 H14B 109.9
H14A C14 H14B 108.3
C16 C15 C14 113.7(6)
C16 C15 H15A 108.8
C14 C15 H15A 108.8
C16 C15 H15B 108.8
C14 C15 H15B 108.8
H15A C15 H15B 107.7
C15 C16 C17 112.7(6)
C15 C16 H16A 109.0
C17 C16 H16A 109.0
C15 C16 H16B 109.0
C17 C16 H16B 109.0
H16A C16 H16B 107.8
C16 C17 C18 113.4(6)
C16 C17 H17A 108.9
C18 C17 H17A 108.9
C16 C17 H17B 108.9
C18 C17 H17B 108.9
H17A C17 H17B 107.7
C19 C18 C17 114.3(6)
C19 C18 H18A 108.7
C17 C18 H18A 108.7
C19 C18 H18B 108.7
C17 C18 H18B 108.7
H18A C18 H18B 107.6
O1 C19 O2 122.7(7)
O1 C19 C18 125.4(7)
O2 C19 C18 112.0(6)
O2 C20 C21 107.7(6)
O2 C20 H20A 110.2
C21 C20 H20A 110.2
O2 C20 H20B 110.2
C21 C20 H20B 110.2
H20A C20 H20B 108.5
C20 C21 H21A 109.5
C20 C21 H21B 109.5
H21A C21 H21B 109.5
C20 C21 H21C 109.5
H21A C21 H21C 109.5
H21B C21 H21C 109.5
C12 N1 N2 111.3(6)
C12 N1 C13 127.7(6)
N2 N1 C13 120.9(5)
N3 N2 N1 106.4(5)
N2 N3 C11 109.2(5)
C19 O2 C20 117.7(6)
C9 Fe1 C4 106.6(3)
C9 Fe1 C5 121.5(3)
C4 Fe1 C5 40.4(3)
C9 Fe1 C1 158.1(3)
C4 Fe1 C1 67.9(3)
C5 Fe1 C1 40.6(3)
C9 Fe1 C2 159.1(3)
C4 Fe1 C2 68.0(3)
C5 Fe1 C2 68.4(3)
C1 Fe1 C2 40.5(3)
C9 Fe1 C6 68.4(3)
C4 Fe1 C6 157.8(3)
C5 Fe1 C6 122.4(3)
C1 Fe1 C6 108.3(3)
C2 Fe1 C6 124.3(3)
C9 Fe1 C3 121.9(3)
C4 Fe1 C3 40.1(3)
C5 Fe1 C3 68.2(3)
C1 Fe1 C3 68.4(3)
C2 Fe1 C3 41.0(3)
C6 Fe1 C3 160.9(3)
C9 Fe1 C8 40.3(3)
C4 Fe1 C8 122.9(3)
C5 Fe1 C8 157.8(3)
C1 Fe1 C8 160.4(3)
C2 Fe1 C8 124.3(3)
C6 Fe1 C8 68.2(3)
C3 Fe1 C8 108.3(3)
C9 Fe1 C10 40.8(3)
C4 Fe1 C10 120.9(3)
C5 Fe1 C10 105.6(3)
C1 Fe1 C10 122.4(3)
C2 Fe1 C10 159.5(3)
C6 Fe1 C10 41.1(3)
C3 Fe1 C10 156.8(3)
C8 Fe1 C10 68.5(3)
C9 Fe1 C7 68.3(3)
C4 Fe1 C7 160.2(3)
C5 Fe1 C7 158.8(3)
C1 Fe1 C7 124.0(3)
C2 Fe1 C7 109.6(3)
C6 Fe1 C7 40.0(3)
C3 Fe1 C7 125.0(3)
C8 Fe1 C7 40.9(3)
C10 Fe1 C7 68.5(3)

loop_
_geom_bond_atom_site_label_1
_geom_bond_atom_site_label_2
_geom_bond_distance
C1 C2 1.416(10)
C1 C5 1.420(10)
C1 Fe1 2.045(7)
C1 H1 0.9500
C2 C3 1.435(10)
C2 Fe1 2.046(7)
C2 H2 0.9500
C3 C4 1.400(10)
C3 Fe1 2.049(6)
C3 H3 0.9500
C4 C5 1.407(10)
C4 Fe1 2.035(7)
C4 H4 0.9500
C5 Fe1 2.042(7)
C5 H5 0.9500
C6 C7 1.409(10)
C6 C10 1.443(9)
C6 Fe1 2.048(6)
C6 H6 0.9500
C7 C8 1.438(10)
C7 Fe1 2.065(7)
C7 H7 0.9500
C8 C9 1.405(9)
C8 Fe1 2.050(7)
C8 H8 0.9500
C9 C10 1.425(9)
C9 Fe1 2.025(6)
C9 H9 0.9500
C10 C11 1.456(9)
C10 Fe1 2.060(6)
C11 C12 1.369(9)
C11 N3 1.370(8)
C12 N1 1.347(8)
C12 H12 0.9500
C13 N1 1.483(8)
C13 C14 1.524(9)
C13 H13A 0.9900
C13 H13B 0.9900
C14 C15 1.536(10)
C14 H14A 0.9900
C14 H14B 0.9900
C15 C16 1.512(9)
C15 H15A 0.9900
C15 H15B 0.9900
C16 C17 1.515(10)
C16 H16A 0.9900
C16 H16B 0.9900
C17 C18 1.523(10)
C17 H17A 0.9900
C17 H17B 0.9900
C18 C19 1.493(10)
C18 H18A 0.9900
C18 H18B 0.9900
C19 O1 1.214(8)
C19 O2 1.332(8)
C20 O2 1.446(8)
C20 C21 1.479(10)
C20 H20A 0.9900
C20 H20B 0.9900
C21 H21A 0.9800
C21 H21B 0.9800
C21 H21C 0.9800
N1 N2 1.353(7)
N2 N3 1.321(8)
